data_4308622
loop_
_publ_author_name
'M. Sokolov'
'P. Esparza'
'R. Hernandez-Molina'
'J. G. Platas'
'A. Mederos'
'J. A. Gavin'
'R. Llusar'
'C. Vicent'

_publ_contact_author_address
;
Departament de Ci\`encies Experimentals, Universitat Jaume I 
Campus de Riu Sec, Box 224, Castell\'o, Spain
;
_publ_contact_author_email llusar@exp.uji.es
_publ_contact_author_name 'Professor Rosa Llusar'
_publ_section_title
;
Preparation and Properties of the Full Series of Cuboidal Clusters
[MoxW4-xSe4(H2O)12]n+ (n= 4-6) and Their Derivatives
;
_journal_name_full 'Inorganic Chemistry'
_journal_page_first 1132
_journal_page_last 1141
_journal_paper_doi 10.1021/ic049298a
_journal_volume 44
_journal_year 2005
_chemical_formula_sum 'C24 H60 Mo4 O12 P6 S12 Se4'
_chemical_formula_weight 1810.86
_chemical_name_systematic
; 
 ? 
;
_space_group_IT_number 2
_symmetry_cell_setting triclinic
_symmetry_space_group_name_Hall '-P 1'
_symmetry_space_group_name_H-M 'P -1'
_atom_sites_solution_hydrogens geom
_atom_sites_solution_primary direct
_atom_sites_solution_secondary difmap
_audit_creation_method SHELXL-97
_cell_angle_alpha 72.204(5)
_cell_angle_beta 87.584(5)
_cell_angle_gamma 84.193(5)
_cell_formula_units_Z 2
_cell_length_a 13.3753(10)
_cell_length_b 13.899(2)
_cell_length_c 16.467(3)
_cell_measurement_temperature 150(2)
_cell_volume 2899.6(7)
_computing_cell_refinement 'HKL Scalepck (Otwinowski & Minor, 1997)'
_computing_data_collection 'COLLECT (Nonius BV, 1997-2000)'
_computing_data_reduction 'HKL Denzo and Scalepack)'
_computing_structure_refinement 'SHELXL-97 (Sheldrick, 1997)'
_computing_structure_solution 'SIR97 (Altomare et al., 1999)'
_diffrn_ambient_temperature 150(2)
_diffrn_detector_area_resol_mean 9
_diffrn_measured_fraction_theta_full 0.995
_diffrn_measured_fraction_theta_max 0.995
_diffrn_measurement_device_type kappaCCD
_diffrn_measurement_method CCD
_diffrn_radiation_monochromator 'horizonally mounted graphite crystal'
_diffrn_radiation_source 'fine-focus sealed tube'
_diffrn_radiation_type MoK\a
_diffrn_radiation_wavelength 0.71073
_diffrn_reflns_av_R_equivalents 0.0599
_diffrn_reflns_av_sigmaI/netI 0.0534
_diffrn_reflns_limit_h_max 17
_diffrn_reflns_limit_h_min -17
_diffrn_reflns_limit_k_max 18
_diffrn_reflns_limit_k_min -18
_diffrn_reflns_limit_l_max 21
_diffrn_reflns_limit_l_min -21
_diffrn_reflns_number 56936
_diffrn_reflns_theta_full 27.56
_diffrn_reflns_theta_max 27.56
_diffrn_reflns_theta_min 1.30
_exptl_absorpt_coefficient_mu 4.000
_exptl_absorpt_correction_T_max 0.712
_exptl_absorpt_correction_T_min 0.596
_exptl_absorpt_correction_type multi-scan
_exptl_crystal_colour brown
_exptl_crystal_density_diffrn 2.074
_exptl_crystal_density_method 'not measured'
_exptl_crystal_description prism
_exptl_crystal_F_000 1772
_exptl_crystal_size_max 0.19
_exptl_crystal_size_mid 0.11
_exptl_crystal_size_min 0.08
_refine_diff_density_max 1.868
_refine_diff_density_min -2.359
_refine_diff_density_rms 0.517
_refine_ls_extinction_method none
_refine_ls_goodness_of_fit_ref 1.157
_refine_ls_hydrogen_treatment mixed
_refine_ls_matrix_type full
_refine_ls_number_parameters 569
_refine_ls_number_reflns 13331
_refine_ls_number_restraints 1
_refine_ls_restrained_S_all 1.157
_refine_ls_R_factor_all 0.0639
_refine_ls_R_factor_gt 0.0407
_refine_ls_shift/su_max 0.001
_refine_ls_shift/su_mean 0.000
_refine_ls_structure_factor_coef Fsqd
_refine_ls_weighting_details 'calc w=1/[\s^2^(Fo^2^)+(0.0708P)^2^+0.0000P] where P=(Fo^2^+2Fc^2^)/3'
_refine_ls_weighting_scheme calc
_refine_ls_wR_factor_gt 0.1035
_refine_ls_wR_factor_ref 0.1315
_reflns_number_gt 10754
_reflns_number_total 13331
_reflns_threshold_expression >2sigma(I)
_cod_data_source_file ic049298asi20040601_102124_4.cif
_cod_data_source_block '[Mo4Se4(dtp)6]'
_cod_depositor_comments
;
The following automatic conversions were performed:
'_symmetry_cell_setting' value 'Triclinic' changed to 'triclinic'
according to '/home/saulius/struct/CIF-dictionaries/cif_core.dic'
dictionary named 'cif_core.dic' version 2.4.1 from 2010-06-29.

Automatic conversion script
Id: cif_fix_enum 1527 2010-12-29 10:47:43Z saulius 
;
_cod_original_cell_volume 2899.5(7)
_cod_database_code 4308622

loop_
_symmetry_equiv_pos_as_xyz
'x, y, z'
'-x, -y, -z'

loop_
_atom_site_label
_atom_site_type_symbol
_atom_site_fract_x
_atom_site_fract_y
_atom_site_fract_z
_atom_site_U_iso_or_equiv
_atom_site_adp_type
_atom_site_occupancy
_atom_site_symmetry_multiplicity
_atom_site_calc_flag
_atom_site_refinement_flags
_atom_site_disorder_assembly
_atom_site_disorder_group
Mo1 Mo 0.22395(3) 0.87715(3) 0.14210(3) 0.01795(11) Uani 1 1 d . . .
Mo2 Mo 0.22523(3) 0.76499(3) 0.32950(3) 0.01831(11) Uani 1 1 d . . .
Mo3 Mo 0.02840(3) 0.82786(3) 0.23536(3) 0.01980(11) Uani 1 1 d . . .
Mo4 Mo 0.16846(3) 0.68052(3) 0.20924(3) 0.01828(11) Uani 1 1 d . . .
Se1 Se 0.15004(4) 0.93777(4) 0.25903(3) 0.02098(13) Uani 1 1 d . . .
Se2 Se 0.34054(4) 0.73199(4) 0.21934(3) 0.01952(12) Uani 1 1 d . . .
Se3 Se 0.07707(4) 0.81903(4) 0.09203(3) 0.02055(12) Uani 1 1 d . . .
Se4 Se 0.07675(4) 0.66845(4) 0.34782(3) 0.02087(13) Uani 1 1 d . . .
S1 S -0.07923(10) 0.86961(12) 0.35554(10) 0.0313(3) Uani 1 1 d . . .
S2 S -0.07905(11) 0.98910(12) 0.15440(9) 0.0312(3) Uani 1 1 d . . .
S3 S 0.25880(10) 0.61322(10) 0.09149(9) 0.0262(3) Uani 1 1 d . . .
S4 S 0.36735(10) 0.98782(11) 0.13934(9) 0.0258(3) Uani 1 1 d . . .
S5 S -0.13176(10) 0.75220(11) 0.21129(10) 0.0290(3) Uani 1 1 d . . .
S6 S 0.03951(10) 0.57062(11) 0.17634(10) 0.0265(3) Uani 1 1 d . . .
S7 S 0.32242(11) 0.85530(11) 0.00970(9) 0.0269(3) Uani 1 1 d . . .
S8 S 0.23627(10) 0.49475(10) 0.29347(9) 0.0252(3) Uani 1 1 d . . .
S9 S 0.17163(10) 0.79834(11) 0.47078(9) 0.0265(3) Uani 1 1 d . . .
S10 S 0.15882(10) 1.05180(11) 0.04144(9) 0.0269(3) Uani 1 1 d . . .
S11 S 0.37753(10) 0.84472(11) 0.36489(9) 0.0279(3) Uani 1 1 d . . .
S12 S 0.30468(10) 0.60449(11) 0.43883(9) 0.0261(3) Uani 1 1 d . . .
P1 P -0.09491(10) 0.60606(12) 0.22399(10) 0.0266(3) Uani 1 1 d . . .
P2 P 0.27873(11) 0.73259(11) -0.01139(9) 0.0251(3) Uani 1 1 d . . .
P3 P 0.33598(10) 0.50024(11) 0.37816(9) 0.0236(3) Uani 1 1 d . . .
P4 P 0.28354(11) 1.10556(11) 0.06320(10) 0.0261(3) Uani 1 1 d . . .
P5 P 0.29452(11) 0.87048(12) 0.46041(10) 0.0290(3) Uani 1 1 d . . .
P6 P -0.11943(11) 1.00245(14) 0.26786(11) 0.0355(4) Uani 1 1 d . . .
O1 O 0.3522(3) 0.3933(3) 0.4484(2) 0.0286(9) Uani 1 1 d . . .
O2 O -0.1118(3) 0.5440(3) 0.3207(3) 0.0338(10) Uani 1 1 d . . .
O3 O 0.4423(3) 0.5075(3) 0.3323(3) 0.0297(9) Uani 1 1 d . . .
O4 O 0.3589(3) 0.6956(3) -0.0718(2) 0.0292(9) Uani 1 1 d . . .
O5 O -0.2322(3) 1.0419(5) 0.2738(4) 0.0658(17) Uani 1 1 d . . .
O6 O 0.1843(3) 0.7665(3) -0.0716(3) 0.0343(10) Uani 1 1 d D B .
O7 O 0.3405(3) 1.1654(3) -0.0199(3) 0.0325(9) Uani 1 1 d . . .
O8 O -0.0681(3) 1.0933(3) 0.2818(3) 0.0409(11) Uani 1 1 d . . .
O9 O 0.3564(3) 0.8430(3) 0.5458(3) 0.0411(11) Uani 1 1 d . . .
O10 O 0.2641(3) 1.1995(3) 0.0995(3) 0.0378(10) Uani 1 1 d . . .
O11 O -0.1775(3) 0.5651(3) 0.1798(3) 0.0312(9) Uani 1 1 d . . .
O12 O 0.2614(3) 0.9864(3) 0.4477(3) 0.0378(10) Uani 1 1 d . . .
C1 C 0.4069(4) 1.1936(5) -0.1607(4) 0.0343(14) Uani 1 1 d . . .
H1A H 0.4296 1.1623 -0.2049 0.052 Uiso 1 1 calc R . .
H1B H 0.4622 1.2260 -0.1458 0.052 Uiso 1 1 calc R . .
H1C H 0.3504 1.2448 -0.1821 0.052 Uiso 1 1 calc R . .
C2 C 0.3739(5) 1.1139(5) -0.0833(4) 0.0429(16) Uani 1 1 d . . .
H2A H 0.3181 1.0803 -0.0974 0.051 Uiso 1 1 calc R . .
H2B H 0.4303 1.0618 -0.0608 0.051 Uiso 1 1 calc R . .
C3 C 0.4620(5) 0.6602(6) -0.0446(4) 0.0413(16) Uani 1 1 d . . .
H3A H 0.4627 0.6020 0.0082 0.050 Uiso 1 1 calc R . .
H3B H 0.4950 0.7151 -0.0330 0.050 Uiso 1 1 calc R . .
C4 C -0.3090(6) 1.0037(9) 0.2463(7) 0.087(3) Uani 1 1 d . . .
H4A H -0.3022 0.9291 0.2722 0.105 Uiso 1 1 calc R . .
H4B H -0.3020 1.0179 0.1838 0.105 Uiso 1 1 calc R . .
C5 C -0.0766(5) 1.1114(6) 0.3650(4) 0.0451(17) Uani 1 1 d . . .
H5A H -0.1107 1.0566 0.4065 0.054 Uiso 1 1 calc R . .
H5B H -0.1168 1.1768 0.3600 0.054 Uiso 1 1 calc R . .
C6 C -0.1877(4) 0.5993(5) 0.0878(4) 0.0339(14) Uani 1 1 d . . .
H6A H -0.1347 0.5634 0.0612 0.041 Uiso 1 1 calc R . .
H6B H -0.1812 0.6731 0.0652 0.041 Uiso 1 1 calc R . .
C7 C -0.2900(4) 0.5763(5) 0.0683(4) 0.0401(16) Uani 1 1 d . . .
H7A H -0.2997 0.5993 0.0064 0.060 Uiso 1 1 calc R . .
H7B H -0.3417 0.6116 0.0955 0.060 Uiso 1 1 calc R . .
H7C H -0.2952 0.5030 0.0902 0.060 Uiso 1 1 calc R . .
C8 C 0.5283(4) 0.5338(6) 0.3704(4) 0.0431(17) Uani 1 1 d . . .
H8A H 0.5448 0.4823 0.4259 0.052 Uiso 1 1 calc R . .
H8B H 0.5132 0.6007 0.3799 0.052 Uiso 1 1 calc R . .
C9 C 0.2755(5) 0.3563(5) 0.5127(4) 0.0391(15) Uani 1 1 d . . .
H9A H 0.2200 0.3341 0.4868 0.047 Uiso 1 1 calc R . .
H9B H 0.2475 0.4112 0.5360 0.047 Uiso 1 1 calc R . .
C10 C -0.0910(5) 0.4337(5) 0.3509(4) 0.0465(18) Uani 1 1 d . . .
H10A H -0.0697 0.4087 0.3021 0.056 Uiso 1 1 calc R . .
H10B H -0.1532 0.4027 0.3756 0.056 Uiso 1 1 calc R . .
C11 C 0.6142(5) 0.5367(6) 0.3087(5) 0.0484(18) Uani 1 1 d . . .
H11A H 0.6739 0.5543 0.3316 0.073 Uiso 1 1 calc R . .
H11B H 0.5966 0.5877 0.2542 0.073 Uiso 1 1 calc R . .
H11C H 0.6282 0.4699 0.3000 0.073 Uiso 1 1 calc R . .
C12 C 0.4089(6) 0.7406(5) 0.5790(5) 0.0516(19) Uani 1 1 d . . .
H12A H 0.3624 0.6885 0.5820 0.062 Uiso 1 1 calc R . .
H12B H 0.4661 0.7317 0.5410 0.062 Uiso 1 1 calc R . .
C13 C 0.0254(6) 1.1139(7) 0.3944(5) 0.062(2) Uani 1 1 d . . .
H13A H 0.0211 1.1257 0.4502 0.093 Uiso 1 1 calc R . .
H13B H 0.0583 1.1687 0.3533 0.093 Uiso 1 1 calc R . .
H13C H 0.0645 1.0488 0.3993 0.093 Uiso 1 1 calc R . .
C14 C -0.4087(5) 1.0420(7) 0.2651(7) 0.078(3) Uani 1 1 d . . .
H14A H -0.4585 1.0087 0.2438 0.117 Uiso 1 1 calc R . .
H14B H -0.4182 1.1154 0.2372 0.117 Uiso 1 1 calc R . .
H14C H -0.4173 1.0279 0.3269 0.117 Uiso 1 1 calc R . .
C15 C 0.5161(5) 0.6288(6) -0.1144(5) 0.0516(19) Uani 1 1 d . . .
H15A H 0.5857 0.6041 -0.0976 0.077 Uiso 1 1 calc R . .
H15B H 0.5155 0.6871 -0.1662 0.077 Uiso 1 1 calc R . .
H15C H 0.4827 0.5745 -0.1255 0.077 Uiso 1 1 calc R . .
C16 C -0.0121(5) 0.4029(6) 0.4153(5) 0.0522(19) Uani 1 1 d . . .
H16A H 0.0006 0.3288 0.4341 0.078 Uiso 1 1 calc R . .
H16B H -0.0338 0.4263 0.4642 0.078 Uiso 1 1 calc R . .
H16C H 0.0497 0.4330 0.3907 0.078 Uiso 1 1 calc R . .
C17 C 0.2046(6) 1.1958(5) 0.1743(5) 0.053(2) Uani 1 1 d . . .
H17A H 0.2380 1.1473 0.2251 0.064 Uiso 1 1 calc R . .
H17B H 0.1378 1.1736 0.1690 0.064 Uiso 1 1 calc R . .
C18 C 0.3220(5) 0.2690(5) 0.5826(4) 0.0449(17) Uani 1 1 d . . .
H18A H 0.2711 0.2439 0.6266 0.067 Uiso 1 1 calc R . .
H18B H 0.3770 0.2914 0.6078 0.067 Uiso 1 1 calc R . .
H18C H 0.3484 0.2144 0.5592 0.067 Uiso 1 1 calc R . .
C19 C 0.1258(11) 0.6968(8) -0.0915(9) 0.134(6) Uani 1 1 d D . .
H19A H 0.1432 0.6321 -0.0462 0.161 Uiso 1 1 calc R A 1
H19B H 0.0560 0.7192 -0.0785 0.161 Uiso 1 1 calc R A 1
C20 C 0.1936(8) 1.3023(6) 0.1828(6) 0.078(3) Uani 1 1 d . . .
H20A H 0.1530 1.3028 0.2337 0.117 Uiso 1 1 calc R . .
H20B H 0.1604 1.3495 0.1322 0.117 Uiso 1 1 calc R . .
H20C H 0.2602 1.3233 0.1881 0.117 Uiso 1 1 calc R . .
C21 C 0.3371(6) 1.0583(6) 0.4381(7) 0.070(3) Uani 1 1 d . . .
H21A H 0.3872 1.0510 0.3939 0.084 Uiso 1 1 calc R . .
H21B H 0.3725 1.0448 0.4926 0.084 Uiso 1 1 calc R . .
C22 C 0.4451(7) 0.7299(7) 0.6642(6) 0.076(3) Uani 1 1 d . . .
H22A H 0.4802 0.6622 0.6880 0.113 Uiso 1 1 calc R . .
H22B H 0.3880 0.7390 0.7012 0.113 Uiso 1 1 calc R . .
H22C H 0.4915 0.7814 0.6604 0.113 Uiso 1 1 calc R . .
C23A C 0.1180(13) 0.6718(11) -0.1528(9) 0.075(6) Uani 0.593(16) 1 d P B 1
H23A H 0.0689 0.6213 -0.1418 0.112 Uiso 0.593(16) 1 calc PR B 1
H23B H 0.1833 0.6420 -0.1673 0.112 Uiso 0.593(16) 1 calc PR B 1
H23C H 0.0952 0.7310 -0.2004 0.112 Uiso 0.593(16) 1 calc PR B 1
C23B C 0.0371(13) 0.6924(16) -0.0884(14) 0.057(6) Uani 0.407(16) 1 d P B 2
H23D H 0.0213 0.6352 -0.1071 0.086 Uiso 0.407(16) 1 calc PR B 2
H23E H 0.0042 0.7556 -0.1259 0.086 Uiso 0.407(16) 1 calc PR B 2
H23F H 0.0130 0.6828 -0.0297 0.086 Uiso 0.407(16) 1 calc PR B 2
C24 C 0.2859(8) 1.1612(7) 0.4131(7) 0.092(3) Uani 1 1 d . . .
H24A H 0.3354 1.2106 0.4061 0.137 Uiso 1 1 calc R . .
H24B H 0.2369 1.1679 0.4575 0.137 Uiso 1 1 calc R . .
H24C H 0.2511 1.1738 0.3591 0.137 Uiso 1 1 calc R . .

loop_
_atom_site_aniso_label
_atom_site_aniso_U_11
_atom_site_aniso_U_22
_atom_site_aniso_U_33
_atom_site_aniso_U_23
_atom_site_aniso_U_13
_atom_site_aniso_U_12
Mo1 0.0193(2) 0.0170(2) 0.0162(2) -0.00339(18) -0.00070(17) -0.00048(17)
Mo2 0.0183(2) 0.0189(2) 0.0169(2) -0.00393(19) -0.00140(17) -0.00248(17)
Mo3 0.0181(2) 0.0222(2) 0.0191(2) -0.0068(2) -0.00134(17) 0.00026(17)
Mo4 0.0179(2) 0.0179(2) 0.0185(2) -0.00475(19) -0.00115(17) -0.00098(17)
Se1 0.0234(3) 0.0198(3) 0.0193(3) -0.0056(2) 0.0001(2) -0.0013(2)
Se2 0.0173(2) 0.0191(3) 0.0201(3) -0.0033(2) 0.0002(2) -0.0006(2)
Se3 0.0210(3) 0.0226(3) 0.0185(3) -0.0075(2) -0.0034(2) 0.0013(2)
Se4 0.0203(3) 0.0228(3) 0.0188(3) -0.0042(2) 0.0002(2) -0.0055(2)
S1 0.0259(7) 0.0420(9) 0.0299(8) -0.0175(7) 0.0054(6) -0.0023(6)
S2 0.0368(8) 0.0322(8) 0.0255(8) -0.0142(7) -0.0089(6) 0.0138(6)
S3 0.0317(7) 0.0207(7) 0.0260(8) -0.0079(6) 0.0034(6) -0.0003(6)
S4 0.0261(7) 0.0240(7) 0.0252(7) -0.0032(6) -0.0003(6) -0.0064(5)
S5 0.0191(6) 0.0340(8) 0.0374(9) -0.0158(7) -0.0022(6) -0.0022(6)
S6 0.0227(7) 0.0265(7) 0.0336(8) -0.0128(6) -0.0028(6) -0.0042(5)
S7 0.0346(7) 0.0228(7) 0.0223(7) -0.0064(6) 0.0073(6) -0.0036(6)
S8 0.0292(7) 0.0192(7) 0.0269(8) -0.0059(6) -0.0053(6) -0.0018(5)
S9 0.0321(7) 0.0285(8) 0.0210(7) -0.0095(6) 0.0023(6) -0.0077(6)
S10 0.0309(7) 0.0233(7) 0.0222(7) -0.0015(6) -0.0037(6) 0.0023(6)
S11 0.0247(7) 0.0319(8) 0.0272(8) -0.0071(6) -0.0027(6) -0.0086(6)
S12 0.0304(7) 0.0228(7) 0.0229(7) -0.0037(6) -0.0072(6) 0.0010(6)
P1 0.0219(7) 0.0314(8) 0.0277(8) -0.0090(7) -0.0028(6) -0.0063(6)
P2 0.0293(7) 0.0256(8) 0.0209(7) -0.0090(6) 0.0001(6) 0.0016(6)
P3 0.0245(7) 0.0187(7) 0.0243(8) -0.0017(6) -0.0031(6) 0.0004(5)
P4 0.0350(8) 0.0180(7) 0.0232(8) -0.0041(6) 0.0050(6) -0.0022(6)
P5 0.0340(8) 0.0294(8) 0.0259(8) -0.0098(7) -0.0045(6) -0.0072(6)
P6 0.0273(8) 0.0503(10) 0.0346(9) -0.0255(8) -0.0067(7) 0.0128(7)
O1 0.027(2) 0.023(2) 0.030(2) 0.0008(17) -0.0024(17) 0.0003(16)
O2 0.032(2) 0.037(2) 0.030(2) -0.003(2) -0.0006(18) -0.0122(18)
O3 0.027(2) 0.030(2) 0.028(2) -0.0043(18) -0.0034(16) 0.0014(17)
O4 0.034(2) 0.030(2) 0.023(2) -0.0100(18) -0.0007(17) 0.0037(17)
O5 0.030(2) 0.120(5) 0.069(4) -0.067(4) -0.010(2) 0.020(3)
O6 0.033(2) 0.034(2) 0.036(2) -0.012(2) -0.0104(18) 0.0028(18)
O7 0.044(2) 0.019(2) 0.030(2) -0.0010(18) 0.0132(19) -0.0041(17)
O8 0.059(3) 0.038(3) 0.029(2) -0.020(2) -0.005(2) 0.009(2)
O9 0.049(3) 0.043(3) 0.035(3) -0.015(2) -0.014(2) -0.006(2)
O10 0.052(3) 0.026(2) 0.037(3) -0.014(2) 0.007(2) -0.0024(19)
O11 0.027(2) 0.037(2) 0.030(2) -0.0079(19) -0.0025(17) -0.0109(17)
O12 0.041(2) 0.029(2) 0.046(3) -0.015(2) -0.004(2) -0.0061(19)
C1 0.029(3) 0.035(3) 0.032(4) 0.001(3) 0.006(3) -0.003(3)
C2 0.056(4) 0.035(4) 0.033(4) -0.008(3) 0.018(3) 0.003(3)
C3 0.035(3) 0.055(4) 0.032(4) -0.014(3) -0.002(3) 0.007(3)
C4 0.042(5) 0.145(10) 0.077(7) -0.037(7) 0.005(4) -0.015(5)
C5 0.060(4) 0.050(4) 0.033(4) -0.029(3) -0.006(3) 0.010(3)
C6 0.037(3) 0.038(4) 0.028(3) -0.007(3) -0.005(3) -0.014(3)
C7 0.035(3) 0.041(4) 0.044(4) -0.009(3) -0.014(3) -0.007(3)
C8 0.025(3) 0.057(5) 0.045(4) -0.015(4) -0.004(3) 0.001(3)
C9 0.039(3) 0.030(3) 0.041(4) -0.001(3) 0.005(3) -0.005(3)
C10 0.058(4) 0.044(4) 0.037(4) -0.006(3) -0.002(3) -0.026(3)
C11 0.029(3) 0.056(5) 0.056(5) -0.011(4) 0.007(3) -0.009(3)
C12 0.071(5) 0.035(4) 0.046(4) -0.010(3) -0.025(4) 0.008(3)
C13 0.054(5) 0.099(7) 0.046(5) -0.045(5) -0.005(4) 0.005(4)
C14 0.033(4) 0.080(6) 0.136(9) -0.055(7) -0.013(5) -0.002(4)
C15 0.039(4) 0.067(5) 0.047(5) -0.022(4) 0.000(3) 0.015(3)
C16 0.052(4) 0.042(4) 0.054(5) 0.002(4) -0.008(4) -0.017(3)
C17 0.082(5) 0.039(4) 0.041(4) -0.017(3) 0.027(4) -0.010(4)
C18 0.050(4) 0.034(4) 0.042(4) 0.006(3) -0.005(3) -0.014(3)
C19 0.175(13) 0.066(7) 0.157(13) -0.001(7) -0.141(11) -0.030(7)
C20 0.132(8) 0.041(5) 0.071(6) -0.036(5) 0.057(6) -0.020(5)
C21 0.065(5) 0.038(4) 0.116(8) -0.032(5) -0.004(5) -0.019(4)
C22 0.103(7) 0.060(6) 0.066(6) -0.026(5) -0.047(5) 0.021(5)
C23A 0.118(14) 0.055(9) 0.054(10) -0.024(8) -0.039(9) 0.015(9)
C23B 0.043(11) 0.078(15) 0.065(14) -0.038(12) 0.002(9) -0.021(10)
C24 0.126(9) 0.046(5) 0.109(9) -0.027(6) -0.030(7) -0.017(5)

loop_
_atom_type_symbol
_atom_type_description
_atom_type_scat_dispersion_real
_atom_type_scat_dispersion_imag
_atom_type_scat_source
C C 0.0033 0.0016 'International Tables Vol C Tables 4.2.6.8 and 6.1.1.4'
H H 0.0000 0.0000 'International Tables Vol C Tables 4.2.6.8 and 6.1.1.4'
O O 0.0106 0.0060 'International Tables Vol C Tables 4.2.6.8 and 6.1.1.4'
P P 0.1023 0.0942 'International Tables Vol C Tables 4.2.6.8 and 6.1.1.4'
S S 0.1246 0.1234 'International Tables Vol C Tables 4.2.6.8 and 6.1.1.4'
Se Se -0.0929 2.2259 'International Tables Vol C Tables 4.2.6.8 and 6.1.1.4'
Mo Mo -1.6832 0.6857 'International Tables Vol C Tables 4.2.6.8 and 6.1.1.4'

loop_
_geom_angle_atom_site_label_1
_geom_angle_atom_site_label_2
_geom_angle_atom_site_label_3
_geom_angle
_geom_angle_site_symmetry_1
_geom_angle_site_symmetry_3
_geom_angle_publ_flag
Se3 Mo1 Se1 101.67(2) . . ?
Se3 Mo1 Se2 110.99(3) . . ?
Se1 Mo1 Se2 101.82(3) . . ?
Se3 Mo1 S4 158.38(4) . . ?
Se1 Mo1 S4 86.62(4) . . ?
Se2 Mo1 S4 86.32(4) . . ?
Se3 Mo1 S10 83.92(4) . . ?
Se1 Mo1 S10 86.40(4) . . ?
Se2 Mo1 S10 160.66(4) . . ?
S4 Mo1 S10 76.64(5) . . ?
Se3 Mo1 S7 88.58(4) . . ?
Se1 Mo1 S7 165.70(4) . . ?
Se2 Mo1 S7 83.41(4) . . ?
S4 Mo1 S7 80.41(5) . . ?
S10 Mo1 S7 84.78(5) . . ?
Se3 Mo1 Mo4 57.200(19) . . ?
Se1 Mo1 Mo4 95.53(2) . . ?
Se2 Mo1 Mo4 56.645(18) . . ?
S4 Mo1 Mo4 142.61(4) . . ?
S10 Mo1 Mo4 140.72(4) . . ?
S7 Mo1 Mo4 98.42(4) . . ?
Se3 Mo1 Mo2 102.79(2) . . ?
Se1 Mo1 Mo2 52.29(2) . . ?
Se2 Mo1 Mo2 52.151(17) . . ?
S4 Mo1 Mo2 98.08(4) . . ?
S10 Mo1 Mo2 138.70(4) . . ?
S7 Mo1 Mo2 135.41(4) . . ?
Mo4 Mo1 Mo2 56.806(15) . . ?
Se3 Mo1 Mo3 52.247(19) . . ?
Se1 Mo1 Mo3 52.305(17) . . ?
Se2 Mo1 Mo3 102.22(2) . . ?
S4 Mo1 Mo3 138.88(4) . . ?
S10 Mo1 Mo3 96.67(4) . . ?
S7 Mo1 Mo3 140.09(4) . . ?
Mo4 Mo1 Mo3 56.635(15) . . ?
Mo2 Mo1 Mo3 60.431(16) . . ?
Se2 Mo2 Se1 102.40(3) . . ?
Se2 Mo2 Se4 111.75(2) . . ?
Se1 Mo2 Se4 100.84(2) . . ?
Se2 Mo2 S12 89.83(4) . . ?
Se1 Mo2 S12 163.77(4) . . ?
Se4 Mo2 S12 84.11(4) . . ?
Se2 Mo2 S9 157.38(4) . . ?
Se1 Mo2 S9 86.43(4) . . ?
Se4 Mo2 S9 86.45(4) . . ?
S12 Mo2 S9 78.41(5) . . ?
Se2 Mo2 S11 82.37(4) . . ?
Se1 Mo2 S11 87.93(4) . . ?
Se4 Mo2 S11 160.90(4) . . ?
S12 Mo2 S11 83.11(5) . . ?
S9 Mo2 S11 77.13(5) . . ?
Se2 Mo2 Mo4 57.124(19) . . ?
Se1 Mo2 Mo4 96.26(2) . . ?
Se4 Mo2 Mo4 57.175(18) . . ?
S12 Mo2 Mo4 99.36(4) . . ?
S9 Mo2 Mo4 143.44(4) . . ?
S11 Mo2 Mo4 139.28(4) . . ?
Se2 Mo2 Mo1 52.601(19) . . ?
Se1 Mo2 Mo1 52.452(18) . . ?
Se4 Mo2 Mo1 102.74(2) . . ?
S12 Mo2 Mo1 141.91(4) . . ?
S9 Mo2 Mo1 138.75(4) . . ?
S11 Mo2 Mo1 96.07(4) . . ?
Mo4 Mo2 Mo1 57.563(18) . . ?
Se2 Mo2 Mo3 102.12(2) . . ?
Se1 Mo2 Mo3 52.094(17) . . ?
Se4 Mo2 Mo3 52.072(18) . . ?
S12 Mo2 Mo3 136.03(4) . . ?
S9 Mo2 Mo3 99.71(4) . . ?
S11 Mo2 Mo3 139.96(4) . . ?
Mo4 Mo2 Mo3 56.649(16) . . ?
Mo1 Mo2 Mo3 59.888(16) . . ?
Se3 Mo3 Se1 101.79(2) . . ?
Se3 Mo3 Se4 112.51(3) . . ?
Se1 Mo3 Se4 100.82(2) . . ?
Se3 Mo3 S2 84.15(4) . . ?
Se1 Mo3 S2 87.80(4) . . ?
Se4 Mo3 S2 158.78(4) . . ?
Se3 Mo3 S1 159.39(4) . . ?
Se1 Mo3 S1 87.34(4) . . ?
Se4 Mo3 S1 83.30(4) . . ?
S2 Mo3 S1 77.72(5) . . ?
Se3 Mo3 S5 84.53(4) . . ?
Se1 Mo3 S5 165.08(4) . . ?
Se4 Mo3 S5 88.94(4) . . ?
S2 Mo3 S5 79.34(5) . . ?
S1 Mo3 S5 82.58(5) . . ?
Se3 Mo3 Mo4 57.632(19) . . ?
Se1 Mo3 Mo4 96.26(2) . . ?
Se4 Mo3 Mo4 57.27(2) . . ?
S2 Mo3 Mo4 141.63(4) . . ?
S1 Mo3 Mo4 140.43(4) . . ?
S5 Mo3 Mo4 98.52(4) . . ?
Se3 Mo3 Mo1 52.344(17) . . ?
Se1 Mo3 Mo1 52.332(18) . . ?
Se4 Mo3 Mo1 102.65(2) . . ?
S2 Mo3 Mo1 97.97(4) . . ?
S1 Mo3 Mo1 139.67(4) . . ?
S5 Mo3 Mo1 136.67(4) . . ?
Mo4 Mo3 Mo1 57.523(17) . . ?
Se3 Mo3 Mo2 102.23(2) . . ?
Se1 Mo3 Mo2 51.964(18) . . ?
Se4 Mo3 Mo2 52.179(17) . . ?
S2 Mo3 Mo2 139.76(4) . . ?
S1 Mo3 Mo2 97.94(4) . . ?
S5 Mo3 Mo2 140.40(4) . . ?
Mo4 Mo3 Mo2 56.782(16) . . ?
Mo1 Mo3 Mo2 59.682(17) . . ?
Se2 Mo4 Se4 108.41(2) . . ?
Se2 Mo4 Se3 107.64(2) . . ?
Se4 Mo4 Se3 108.59(2) . . ?
Se2 Mo4 S6 155.19(4) . . ?
Se4 Mo4 S6 88.42(4) . . ?
Se3 Mo4 S6 82.83(4) . . ?
Se2 Mo4 S3 81.11(4) . . ?
Se4 Mo4 S3 156.35(4) . . ?
Se3 Mo4 S3 88.01(4) . . ?
S6 Mo4 S3 76.77(5) . . ?
Se2 Mo4 S8 87.83(3) . . ?
Se4 Mo4 S8 81.83(4) . . ?
Se3 Mo4 S8 156.56(4) . . ?
S6 Mo4 S8 76.39(5) . . ?
S3 Mo4 S8 76.86(5) . . ?
Se2 Mo4 Mo3 108.66(2) . . ?
Se4 Mo4 Mo3 55.510(18) . . ?
Se3 Mo4 Mo3 55.292(19) . . ?
S6 Mo4 Mo3 95.84(4) . . ?
S3 Mo4 Mo3 143.30(4) . . ?
S8 Mo4 Mo3 137.04(4) . . ?
Se2 Mo4 Mo2 55.268(17) . . ?
Se4 Mo4 Mo2 55.542(19) . . ?
Se3 Mo4 Mo2 108.23(2) . . ?
S6 Mo4 Mo2 143.93(4) . . ?
S3 Mo4 Mo2 136.09(4) . . ?
S8 Mo4 Mo2 95.01(4) . . ?
Mo3 Mo4 Mo2 66.569(17) . . ?
Se2 Mo4 Mo1 55.316(17) . . ?
Se4 Mo4 Mo1 107.94(2) . . ?
Se3 Mo4 Mo1 55.004(18) . . ?
S6 Mo4 Mo1 137.56(4) . . ?
S3 Mo4 Mo1 95.33(4) . . ?
S8 Mo4 Mo1 143.14(3) . . ?
Mo3 Mo4 Mo1 65.842(18) . . ?
Mo2 Mo4 Mo1 65.631(19) . . ?
Mo2 Se1 Mo3 75.94(2) . . ?
Mo2 Se1 Mo1 75.26(2) . . ?
Mo3 Se1 Mo1 75.36(2) . . ?
Mo2 Se2 Mo1 75.25(2) . . ?
Mo2 Se2 Mo4 67.61(2) . . ?
Mo1 Se2 Mo4 68.04(2) . . ?
Mo3 Se3 Mo1 75.41(2) . . ?
Mo3 Se3 Mo4 67.08(2) . . ?
Mo1 Se3 Mo4 67.80(2) . . ?
Mo3 Se4 Mo2 75.75(2) . . ?
Mo3 Se4 Mo4 67.22(2) . . ?
Mo2 Se4 Mo4 67.28(2) . . ?
P6 S1 Mo3 85.45(7) . . ?
P6 S2 Mo3 86.30(7) . . ?
P2 S3 Mo4 108.13(7) . . ?
P4 S4 Mo1 88.39(6) . . ?
P1 S5 Mo3 107.45(7) . . ?
P1 S6 Mo4 108.51(7) . . ?
P2 S7 Mo1 106.99(7) . . ?
P3 S8 Mo4 108.65(7) . . ?
P5 S9 Mo2 87.17(7) . . ?
P4 S10 Mo1 88.52(7) . . ?
P5 S11 Mo2 86.71(6) . . ?
P3 S12 Mo2 107.00(7) . . ?
O2 P1 O11 100.6(2) . . ?
O2 P1 S5 107.87(18) . . ?
O11 P1 S5 109.37(17) . . ?
O2 P1 S6 113.81(17) . . ?
O11 P1 S6 107.44(17) . . ?
S5 P1 S6 116.53(9) . . ?
O6 P2 O4 100.9(2) . . ?
O6 P2 S7 108.11(17) . . ?
O4 P2 S7 108.91(17) . . ?
O6 P2 S3 113.36(18) . . ?
O4 P2 S3 107.55(17) . . ?
S7 P2 S3 116.76(9) . . ?
O3 P3 O1 101.2(2) . . ?
O3 P3 S8 107.39(17) . . ?
O1 P3 S8 109.66(16) . . ?
O3 P3 S12 112.94(17) . . ?
O1 P3 S12 107.46(17) . . ?
S8 P3 S12 117.01(9) . . ?
O7 P4 O10 94.8(2) . . ?
O7 P4 S10 114.42(18) . . ?
O10 P4 S10 113.85(18) . . ?
O7 P4 S4 113.85(17) . . ?
O10 P4 S4 113.59(18) . . ?
S10 P4 S4 106.36(9) . . ?
O12 P5 O9 100.2(2) . . ?
O12 P5 S9 108.34(17) . . ?
O9 P5 S9 114.38(19) . . ?
O12 P5 S11 113.96(19) . . ?
O9 P5 S11 112.14(19) . . ?
S9 P5 S11 107.81(9) . . ?
O5 P6 O8 99.6(3) . . ?
O5 P6 S2 113.6(2) . . ?
O8 P6 S2 109.06(19) . . ?
O5 P6 S1 114.0(3) . . ?
O8 P6 S1 112.65(18) . . ?
S2 P6 S1 107.79(10) . . ?
C9 O1 P3 121.6(3) . . ?
C10 O2 P1 121.3(4) . . ?
C8 O3 P3 121.2(4) . . ?
C3 O4 P2 121.4(4) . . ?
C4 O5 P6 123.6(6) . . ?
C19 O6 P2 123.4(5) . . ?
C2 O7 P4 119.2(4) . . ?
C5 O8 P6 119.6(4) . . ?
C12 O9 P5 119.1(4) . . ?
C17 O10 P4 122.5(4) . . ?
C6 O11 P1 120.6(3) . . ?
C21 O12 P5 120.3(4) . . ?
C2 C1 H1A 109.5 . . ?
C2 C1 H1B 109.5 . . ?
H1A C1 H1B 109.5 . . ?
C2 C1 H1C 109.5 . . ?
H1A C1 H1C 109.5 . . ?
H1B C1 H1C 109.5 . . ?
O7 C2 C1 106.8(5) . . ?
O7 C2 H2A 110.4 . . ?
C1 C2 H2A 110.4 . . ?
O7 C2 H2B 110.4 . . ?
C1 C2 H2B 110.4 . . ?
H2A C2 H2B 108.6 . . ?
O4 C3 C15 107.8(5) . . ?
O4 C3 H3A 110.2 . . ?
C15 C3 H3A 110.2 . . ?
O4 C3 H3B 110.2 . . ?
C15 C3 H3B 110.2 . . ?
H3A C3 H3B 108.5 . . ?
O5 C4 C14 115.9(8) . . ?
O5 C4 H4A 108.3 . . ?
C14 C4 H4A 108.3 . . ?
O5 C4 H4B 108.3 . . ?
C14 C4 H4B 108.3 . . ?
H4A C4 H4B 107.4 . . ?
O8 C5 C13 108.3(5) . . ?
O8 C5 H5A 110.0 . . ?
C13 C5 H5A 110.0 . . ?
O8 C5 H5B 110.0 . . ?
C13 C5 H5B 110.0 . . ?
H5A C5 H5B 108.4 . . ?
O11 C6 C7 107.4(5) . . ?
O11 C6 H6A 110.2 . . ?
C7 C6 H6A 110.2 . . ?
O11 C6 H6B 110.2 . . ?
C7 C6 H6B 110.2 . . ?
H6A C6 H6B 108.5 . . ?
C6 C7 H7A 109.5 . . ?
C6 C7 H7B 109.5 . . ?
H7A C7 H7B 109.5 . . ?
C6 C7 H7C 109.5 . . ?
H7A C7 H7C 109.5 . . ?
H7B C7 H7C 109.5 . . ?
O3 C8 C11 106.5(5) . . ?
O3 C8 H8A 110.4 . . ?
C11 C8 H8A 110.4 . . ?
O3 C8 H8B 110.4 . . ?
C11 C8 H8B 110.4 . . ?
H8A C8 H8B 108.6 . . ?
O1 C9 C18 108.8(5) . . ?
O1 C9 H9A 109.9 . . ?
C18 C9 H9A 109.9 . . ?
O1 C9 H9B 109.9 . . ?
C18 C9 H9B 109.9 . . ?
H9A C9 H9B 108.3 . . ?
O2 C10 C16 111.2(5) . . ?
O2 C10 H10A 109.4 . . ?
C16 C10 H10A 109.4 . . ?
O2 C10 H10B 109.4 . . ?
C16 C10 H10B 109.4 . . ?
H10A C10 H10B 108.0 . . ?
C8 C11 H11A 109.5 . . ?
C8 C11 H11B 109.5 . . ?
H11A C11 H11B 109.5 . . ?
C8 C11 H11C 109.5 . . ?
H11A C11 H11C 109.5 . . ?
H11B C11 H11C 109.5 . . ?
C22 C12 O9 107.8(6) . . ?
C22 C12 H12A 110.1 . . ?
O9 C12 H12A 110.1 . . ?
C22 C12 H12B 110.1 . . ?
O9 C12 H12B 110.1 . . ?
H12A C12 H12B 108.5 . . ?
C5 C13 H13A 109.5 . . ?
C5 C13 H13B 109.5 . . ?
H13A C13 H13B 109.5 . . ?
C5 C13 H13C 109.5 . . ?
H13A C13 H13C 109.5 . . ?
H13B C13 H13C 109.5 . . ?
C4 C14 H14A 109.5 . . ?
C4 C14 H14B 109.5 . . ?
H14A C14 H14B 109.5 . . ?
C4 C14 H14C 109.5 . . ?
H14A C14 H14C 109.5 . . ?
H14B C14 H14C 109.5 . . ?
C3 C15 H15A 109.5 . . ?
C3 C15 H15B 109.5 . . ?
H15A C15 H15B 109.5 . . ?
C3 C15 H15C 109.5 . . ?
H15A C15 H15C 109.5 . . ?
H15B C15 H15C 109.5 . . ?
C10 C16 H16A 109.5 . . ?
C10 C16 H16B 109.5 . . ?
H16A C16 H16B 109.5 . . ?
C10 C16 H16C 109.5 . . ?
H16A C16 H16C 109.5 . . ?
H16B C16 H16C 109.5 . . ?
O10 C17 C20 107.1(6) . . ?
O10 C17 H17A 110.3 . . ?
C20 C17 H17A 110.3 . . ?
O10 C17 H17B 110.3 . . ?
C20 C17 H17B 110.3 . . ?
H17A C17 H17B 108.6 . . ?
C9 C18 H18A 109.5 . . ?
C9 C18 H18B 109.5 . . ?
H18A C18 H18B 109.5 . . ?
C9 C18 H18C 109.5 . . ?
H18A C18 H18C 109.5 . . ?
H18B C18 H18C 109.5 . . ?
C23A C19 C23B 81.8(13) . . ?
C23A C19 O6 133.7(17) . . ?
C23B C19 O6 130.3(17) . . ?
C23A C19 H19A 103.8 . . ?
C23B C19 H19A 96.8 . . ?
O6 C19 H19A 103.8 . . ?
C23A C19 H19B 103.8 . . ?
C23B C19 H19B 26.5 . . ?
O6 C19 H19B 103.8 . . ?
H19A C19 H19B 105.4 . . ?
C17 C20 H20A 109.5 . . ?
C17 C20 H20B 109.5 . . ?
H20A C20 H20B 109.5 . . ?
C17 C20 H20C 109.5 . . ?
H20A C20 H20C 109.5 . . ?
H20B C20 H20C 109.5 . . ?
O12 C21 C24 108.2(7) . . ?
O12 C21 H21A 110.1 . . ?
C24 C21 H21A 110.1 . . ?
O12 C21 H21B 110.1 . . ?
C24 C21 H21B 110.1 . . ?
H21A C21 H21B 108.4 . . ?
C12 C22 H22A 109.5 . . ?
C12 C22 H22B 109.5 . . ?
H22A C22 H22B 109.5 . . ?
C12 C22 H22C 109.5 . . ?
H22A C22 H22C 109.5 . . ?
H22B C22 H22C 109.5 . . ?
C19 C23A H23A 109.5 . . ?
C19 C23A H23B 109.5 . . ?
H23A C23A H23B 109.5 . . ?
C19 C23A H23C 109.5 . . ?
H23A C23A H23C 109.5 . . ?
H23B C23A H23C 109.5 . . ?
C19 C23B H23D 109.5 . . ?
C19 C23B H23E 109.5 . . ?
H23D C23B H23E 109.5 . . ?
C19 C23B H23F 109.5 . . ?
H23D C23B H23F 109.5 . . ?
H23E C23B H23F 109.5 . . ?
C21 C24 H24A 109.5 . . ?
C21 C24 H24B 109.5 . . ?
H24A C24 H24B 109.5 . . ?
C21 C24 H24C 109.5 . . ?
H24A C24 H24C 109.5 . . ?
H24B C24 H24C 109.5 . . ?

loop_
_geom_bond_atom_site_label_1
_geom_bond_atom_site_label_2
_geom_bond_distance
_geom_bond_site_symmetry_2
_geom_bond_publ_flag
Mo1 Se3 2.4610(7) . ?
Mo1 Se1 2.4611(8) . ?
Mo1 Se2 2.4661(7) . ?
Mo1 S4 2.5678(14) . ?
Mo1 S10 2.5756(15) . ?
Mo1 S7 2.5811(15) . ?
Mo1 Mo4 2.7814(7) . ?
Mo1 Mo2 3.0020(8) . ?
Mo1 Mo3 3.0083(7) . ?
Mo2 Se2 2.4513(7) . ?
Mo2 Se1 2.4559(7) . ?
Mo2 Se4 2.4652(7) . ?
Mo2 S12 2.5638(14) . ?
Mo2 S9 2.5676(15) . ?
Mo2 S11 2.5823(14) . ?
Mo2 Mo4 2.7578(7) . ?
Mo2 Mo3 3.0247(6) . ?
Mo3 Se3 2.4578(8) . ?
Mo3 Se1 2.4602(7) . ?
Mo3 Se4 2.4616(8) . ?
Mo3 S2 2.5590(15) . ?
Mo3 S1 2.5726(15) . ?
Mo3 S5 2.5757(14) . ?
Mo3 Mo4 2.7536(7) . ?
Mo4 Se2 2.5050(7) . ?
Mo4 Se4 2.5124(8) . ?
Mo4 Se3 2.5252(7) . ?
Mo4 S6 2.5920(14) . ?
Mo4 S3 2.6032(15) . ?
Mo4 S8 2.6184(15) . ?
S1 P6 2.004(2) . ?
S2 P6 1.981(2) . ?
S3 P2 2.007(2) . ?
S4 P4 2.000(2) . ?
S5 P1 1.990(2) . ?
S6 P1 2.007(2) . ?
S7 P2 1.988(2) . ?
S8 P3 1.9929(19) . ?
S9 P5 1.985(2) . ?
S10 P4 1.984(2) . ?
S11 P5 1.988(2) . ?
S12 P3 2.000(2) . ?
P1 O2 1.581(4) . ?
P1 O11 1.588(4) . ?
P2 O6 1.581(4) . ?
P2 O4 1.586(4) . ?
P3 O3 1.579(4) . ?
P3 O1 1.581(4) . ?
P4 O7 1.578(4) . ?
P4 O10 1.589(4) . ?
P5 O12 1.580(4) . ?
P5 O9 1.585(4) . ?
P6 O5 1.562(5) . ?
P6 O8 1.576(5) . ?
O1 C9 1.456(7) . ?
O2 C10 1.460(8) . ?
O3 C8 1.463(7) . ?
O4 C3 1.458(7) . ?
O5 C4 1.354(10) . ?
O6 C19 1.424(9) . ?
O7 C2 1.467(7) . ?
O8 C5 1.465(7) . ?
O9 C12 1.473(8) . ?
O10 C17 1.429(8) . ?
O11 C6 1.450(7) . ?
O12 C21 1.464(8) . ?
C1 C2 1.495(8) . ?
C1 H1A 0.9800 . ?
C1 H1B 0.9800 . ?
C1 H1C 0.9800 . ?
C2 H2A 0.9900 . ?
C2 H2B 0.9900 . ?
C3 C15 1.486(9) . ?
C3 H3A 0.9900 . ?
C3 H3B 0.9900 . ?
C4 C14 1.443(11) . ?
C4 H4A 0.9900 . ?
C4 H4B 0.9900 . ?
C5 C13 1.474(10) . ?
C5 H5A 0.9900 . ?
C5 H5B 0.9900 . ?
C6 C7 1.506(8) . ?
C6 H6A 0.9900 . ?
C6 H6B 0.9900 . ?
C7 H7A 0.9800 . ?
C7 H7B 0.9800 . ?
C7 H7C 0.9800 . ?
C8 C11 1.496(9) . ?
C8 H8A 0.9900 . ?
C8 H8B 0.9900 . ?
C9 C18 1.496(9) . ?
C9 H9A 0.9900 . ?
C9 H9B 0.9900 . ?
C10 C16 1.466(9) . ?
C10 H10A 0.9900 . ?
C10 H10B 0.9900 . ?
C11 H11A 0.9800 . ?
C11 H11B 0.9800 . ?
C11 H11C 0.9800 . ?
C12 C22 1.462(10) . ?
C12 H12A 0.9900 . ?
C12 H12B 0.9900 . ?
C13 H13A 0.9800 . ?
C13 H13B 0.9800 . ?
C13 H13C 0.9800 . ?
C14 H14A 0.9800 . ?
C14 H14B 0.9800 . ?
C14 H14C 0.9800 . ?
C15 H15A 0.9800 . ?
C15 H15B 0.9800 . ?
C15 H15C 0.9800 . ?
C16 H16A 0.9800 . ?
C16 H16B 0.9800 . ?
C16 H16C 0.9800 . ?
C17 C20 1.522(9) . ?
C17 H17A 0.9900 . ?
C17 H17B 0.9900 . ?
C18 H18A 0.9800 . ?
C18 H18B 0.9800 . ?
C18 H18C 0.9800 . ?
C19 C23A 1.176(16) . ?
C19 C23B 1.19(2) . ?
C19 H19A 0.9900 . ?
C19 H19B 0.9900 . ?
C20 H20A 0.9800 . ?
C20 H20B 0.9800 . ?
C20 H20C 0.9800 . ?
C21 C24 1.466(12) . ?
C21 H21A 0.9900 . ?
C21 H21B 0.9900 . ?
C22 H22A 0.9800 . ?
C22 H22B 0.9800 . ?
C22 H22C 0.9800 . ?
C23A H23A 0.9800 . ?
C23A H23B 0.9800 . ?
C23A H23C 0.9800 . ?
C23B H23D 0.9800 . ?
C23B H23E 0.9800 . ?
C23B H23F 0.9800 . ?
C24 H24A 0.9800 . ?
C24 H24B 0.9800 . ?
C24 H24C 0.9800 . ?
